data_4303497
loop_
_publ_author_name
'Daniel Mendoza-Espinosa'
'Tracy A. Hanna'

_publ_section_title
;
Facile Synthesis of Bismuth(III) and Antimony(III) Complexes Supported by
Silylated Calix[5]arenes.
;
_journal_name_full 'Inorganic Chemistry'
_journal_page_first 10312
_journal_page_last 10325
_journal_paper_doi 10.1021/ic9014477
_journal_volume 48
_journal_year 2009
_chemical_formula_moiety 'C57 H71 O5 Sb Si, C4 H10 O2'
_chemical_formula_sum 'C61 H81 O7 Sb Si'
_chemical_formula_weight 1076.14
_chemical_name_systematic
; 
 ? 
;
_space_group_IT_number 33
_symmetry_cell_setting orthorhombic
_symmetry_space_group_name_Hall 'P 2c -2n'
_symmetry_space_group_name_H-M 'P n a 21'
_atom_sites_solution_hydrogens geom
_atom_sites_solution_primary direct
_atom_sites_solution_secondary difmap
_audit_creation_method SHELXL-97
_cell_angle_alpha 90.00
_cell_angle_beta 90.00
_cell_angle_gamma 90.00
_cell_formula_units_Z 4
_cell_length_a 27.843(5)
_cell_length_b 15.306(3)
_cell_length_c 13.221(2)
_cell_measurement_reflns_used 500
_cell_measurement_temperature 218(2)
_cell_measurement_theta_max 25
_cell_measurement_theta_min 2
_cell_volume 5634.3(17)
_computing_cell_refinement 'Bruker SMART'
_computing_data_collection 'Bruker SMART'
_computing_data_reduction 'Bruker SAINT'
_computing_molecular_graphics 'Bruker SHELXTL'
_computing_publication_material 'Bruker SHELXTL'
_computing_structure_refinement 'SHELXL-97 (Sheldrick, 1997)'
_computing_structure_solution 'SHELXS-97 (Sheldrick, 1990)'
_diffrn_ambient_temperature 218(2)
_diffrn_detector_area_resol_mean 'not recorded'
_diffrn_measured_fraction_theta_full 1.000
_diffrn_measured_fraction_theta_max 1.000
_diffrn_measurement_device_type 'Bruker SMART 1000'
_diffrn_measurement_method 'phi and omega scans'
_diffrn_radiation_monochromator graphite
_diffrn_radiation_source 'fine-focus sealed tube'
_diffrn_radiation_type MoK\a
_diffrn_radiation_wavelength 0.71073
_diffrn_reflns_av_R_equivalents 0.1022
_diffrn_reflns_av_sigmaI/netI 0.1338
_diffrn_reflns_limit_h_max 25
_diffrn_reflns_limit_h_min -30
_diffrn_reflns_limit_k_max 16
_diffrn_reflns_limit_k_min -17
_diffrn_reflns_limit_l_max 14
_diffrn_reflns_limit_l_min -12
_diffrn_reflns_number 22348
_diffrn_reflns_theta_full 23.27
_diffrn_reflns_theta_max 23.27
_diffrn_reflns_theta_min 1.52
_diffrn_standards_interval_count 'not recorded'
_diffrn_standards_interval_time 'not recorded'
_diffrn_standards_number 'not recorded'
_exptl_absorpt_coefficient_mu 0.561
_exptl_absorpt_correction_T_max 0.9306
_exptl_absorpt_correction_T_min 0.9008
_exptl_absorpt_correction_type multi-scan
_exptl_absorpt_process_details sadabs
_exptl_crystal_colour Colorless
_exptl_crystal_density_diffrn 1.264
_exptl_crystal_density_method 'not measured'
_exptl_crystal_description Needle
_exptl_crystal_F_000 2256
_exptl_crystal_size_max 0.19
_exptl_crystal_size_mid 0.17
_exptl_crystal_size_min 0.13
_refine_diff_density_max 0.784
_refine_diff_density_min -0.519
_refine_diff_density_rms 0.111
_refine_ls_abs_structure_details 'Flack H D (1983), Acta Cryst. A39, 876-881'
_refine_ls_abs_structure_Flack 0.00(5)
_refine_ls_extinction_method none
_refine_ls_goodness_of_fit_ref 0.910
_refine_ls_hydrogen_treatment constr
_refine_ls_matrix_type full
_refine_ls_number_parameters 601
_refine_ls_number_reflns 7520
_refine_ls_number_restraints 24
_refine_ls_restrained_S_all 0.918
_refine_ls_R_factor_all 0.1047
_refine_ls_R_factor_gt 0.0574
_refine_ls_shift/su_max 0.018
_refine_ls_shift/su_mean 0.001
_refine_ls_structure_factor_coef Fsqd
_refine_ls_weighting_details 'calc w=1/[\s^2^(Fo^2^)+(0.0698P)^2^+0.0000P] where P=(Fo^2^+2Fc^2^)/3'
_refine_ls_weighting_scheme calc
_refine_ls_wR_factor_gt 0.1198
_refine_ls_wR_factor_ref 0.1427
_reflns_number_gt 4733
_reflns_number_total 7520
_reflns_threshold_expression >2sigma(I)
_cod_data_source_file ic9014477_si_001_03.cif
_cod_data_source_block tcu212m
_cod_depositor_comments
;
The following automatic conversions were performed:
'_symmetry_cell_setting' value 'Orthorhombic' changed to 'orthorhombic'
according to '/home/saulius/struct/CIF-dictionaries/cif_core.dic'
dictionary named 'cif_core.dic' version 2.4.1 from 2010-06-29.

Automatic conversion script
Id: cif_fix_enum 1527 2010-12-29 10:47:43Z saulius 
;
_cod_original_cell_volume 5634.3(18)
_cod_database_code 4303497

loop_
_symmetry_equiv_pos_as_xyz
'x, y, z'
'-x, -y, z+1/2'
'x+1/2, -y+1/2, z'
'-x+1/2, y+1/2, z+1/2'

loop_
_atom_site_label
_atom_site_type_symbol
_atom_site_fract_x
_atom_site_fract_y
_atom_site_fract_z
_atom_site_U_iso_or_equiv
_atom_site_adp_type
_atom_site_occupancy
_atom_site_symmetry_multiplicity
_atom_site_calc_flag
_atom_site_refinement_flags
_atom_site_disorder_assembly
_atom_site_disorder_group
Sb1 Sb 0.836135(18) 0.35431(4) -0.00032(6) 0.03459(18) Uani 1 1 d . . .
Si1 Si 0.92405(10) 0.58906(17) -0.0183(2) 0.0384(8) Uani 1 1 d . . .
C1 C 0.9632(2) 0.4294(5) 0.0020(11) 0.030(2) Uani 1 1 d . . .
O1 O 0.9640(2) 0.5118(4) -0.0386(5) 0.0365(18) Uani 1 1 d . . .
C2 C 0.9590(3) 0.3554(7) -0.0570(7) 0.030(2) Uani 1 1 d . . .
O2 O 0.8860(2) 0.5493(4) 0.0650(5) 0.0371(17) Uani 1 1 d . . .
C3 C 0.9625(3) 0.2740(6) -0.0162(9) 0.032(3) Uani 1 1 d . . .
H3A H 0.9605 0.2251 -0.0590 0.039 Uiso 1 1 calc R . .
O3 O 0.7852(2) 0.4388(4) 0.0292(4) 0.0353(18) Uani 1 1 d . . .
C4 C 0.9693(4) 0.2608(7) 0.0899(9) 0.049(3) Uani 1 1 d . . .
O4 O 0.7910(2) 0.2721(4) -0.0642(5) 0.0348(17) Uani 1 1 d . . .
C5 C 0.9717(4) 0.3351(7) 0.1474(8) 0.038(3) Uani 1 1 d . . .
H5A H 0.9758 0.3286 0.2175 0.046 Uiso 1 1 calc R . .
O5 O 0.8519(2) 0.4046(4) -0.1370(5) 0.0399(18) Uani 1 1 d . . .
C6 C 0.9685(3) 0.4187(7) 0.1097(8) 0.035(3) Uani 1 1 d . . .
C7 C 0.9808(7) 0.1743(8) 0.1318(10) 0.094(5) Uani 1 1 d D . .
C8 C 0.9637(5) 0.1000(8) 0.0699(12) 0.097(5) Uani 1 1 d D . .
H8A H 0.9289 0.0977 0.0719 0.145 Uiso 1 1 calc R . .
H8B H 0.9767 0.0459 0.0968 0.145 Uiso 1 1 calc R . .
H8C H 0.9743 0.1075 0.0006 0.145 Uiso 1 1 calc R . .
C9 C 1.0343(8) 0.1656(11) 0.139(2) 0.37(3) Uani 1 1 d D . .
H9A H 1.0423 0.1093 0.1677 0.554 Uiso 1 1 calc R . .
H9B H 1.0470 0.2118 0.1809 0.554 Uiso 1 1 calc R . .
H9C H 1.0481 0.1700 0.0714 0.554 Uiso 1 1 calc R . .
C10 C 0.9611(14) 0.1651(11) 0.2323(16) 0.35(3) Uani 1 1 d D . .
H10A H 0.9263 0.1670 0.2289 0.530 Uiso 1 1 calc R . .
H10B H 0.9726 0.2124 0.2748 0.530 Uiso 1 1 calc R . .
H10C H 0.9711 0.1096 0.2608 0.530 Uiso 1 1 calc R . .
C11 C 0.9732(3) 0.4985(6) 0.1788(7) 0.033(2) Uani 1 1 d . . .
H11A H 0.9967 0.4860 0.2321 0.039 Uiso 1 1 calc R . .
H11B H 0.9852 0.5481 0.1393 0.039 Uiso 1 1 calc R . .
C12 C 0.9255(3) 0.5233(6) 0.2270(8) 0.033(2) Uani 1 1 d . . .
C13 C 0.9212(4) 0.5228(6) 0.3315(8) 0.038(3) Uani 1 1 d . . .
H13A H 0.9485 0.5088 0.3702 0.045 Uiso 1 1 calc R . .
C14 C 0.8790(3) 0.5419(6) 0.3817(7) 0.030(2) Uani 1 1 d . . .
C15 C 0.8407(3) 0.5662(6) 0.3231(7) 0.036(2) Uani 1 1 d . . .
H15A H 0.8120 0.5819 0.3558 0.043 Uiso 1 1 calc R . .
C16 C 0.8418(3) 0.5693(6) 0.2171(7) 0.033(2) Uani 1 1 d . . .
C17 C 0.8853(3) 0.5486(6) 0.1714(7) 0.031(2) Uani 1 1 d . . .
C18 C 0.8771(3) 0.5392(6) 0.4997(11) 0.042(2) Uani 1 1 d . . .
C19 C 0.9022(4) 0.4567(8) 0.5385(8) 0.062(4) Uani 1 1 d . . .
H19A H 0.9352 0.4561 0.5151 0.092 Uiso 1 1 calc R . .
H19B H 0.8856 0.4055 0.5131 0.092 Uiso 1 1 calc R . .
H19C H 0.9016 0.4563 0.6118 0.092 Uiso 1 1 calc R . .
C20 C 0.9026(4) 0.6173(7) 0.5413(8) 0.051(3) Uani 1 1 d . . .
H20A H 0.9357 0.6170 0.5185 0.077 Uiso 1 1 calc R . .
H20B H 0.9018 0.6155 0.6146 0.077 Uiso 1 1 calc R . .
H20C H 0.8869 0.6701 0.5179 0.077 Uiso 1 1 calc R . .
C21 C 0.8248(4) 0.5399(9) 0.5361(8) 0.071(4) Uani 1 1 d . . .
H21A H 0.8241 0.5373 0.6094 0.106 Uiso 1 1 calc R . .
H21B H 0.8081 0.4897 0.5085 0.106 Uiso 1 1 calc R . .
H21C H 0.8093 0.5931 0.5134 0.106 Uiso 1 1 calc R . .
C22 C 0.7972(3) 0.5900(7) 0.1572(7) 0.035(3) Uani 1 1 d . . .
H22A H 0.8052 0.5934 0.0851 0.042 Uiso 1 1 calc R . .
H22B H 0.7845 0.6469 0.1782 0.042 Uiso 1 1 calc R . .
C23 C 0.7595(3) 0.5202(6) 0.1737(7) 0.029(2) Uani 1 1 d . . .
C24 C 0.7288(3) 0.5294(7) 0.2562(7) 0.043(3) Uani 1 1 d . . .
H24A H 0.7305 0.5807 0.2950 0.052 Uiso 1 1 calc R . .
C25 C 0.6955(3) 0.4653(8) 0.2835(8) 0.043(3) Uani 1 1 d . A .
C26 C 0.6935(4) 0.3900(8) 0.2227(9) 0.045(3) Uani 1 1 d . . .
H26A H 0.6715 0.3457 0.2393 0.054 Uiso 1 1 calc R . .
C27 C 0.7228(4) 0.3790(7) 0.1392(8) 0.040(3) Uani 1 1 d . . .
C28 C 0.7561(3) 0.4452(7) 0.1159(7) 0.031(2) Uani 1 1 d . . .
C29 C 0.6648(4) 0.4770(8) 0.3799(8) 0.066(4) Uani 1 1 d D . .
C30 C 0.6925(7) 0.4733(15) 0.4752(16) 0.108(10) Uiso 0.61(2) 1 d PD A 1
H30D H 0.6994 0.5322 0.4981 0.162 Uiso 0.61(2) 1 calc PR A 1
H30E H 0.7224 0.4423 0.4638 0.162 Uiso 0.61(2) 1 calc PR A 1
H30F H 0.6738 0.4430 0.5263 0.162 Uiso 0.61(2) 1 calc PR A 1
C31 C 0.6418(7) 0.5705(10) 0.3818(18) 0.081(9) Uiso 0.61(2) 1 d PD A 1
H31D H 0.6281 0.5835 0.3160 0.121 Uiso 0.61(2) 1 calc PR A 1
H31E H 0.6663 0.6134 0.3978 0.121 Uiso 0.61(2) 1 calc PR A 1
H31F H 0.6167 0.5725 0.4327 0.121 Uiso 0.61(2) 1 calc PR A 1
C30A C 0.6841(16) 0.3974(19) 0.441(3) 0.13(2) Uiso 0.39(2) 1 d PD A 2
H30A H 0.6904 0.3493 0.3950 0.193 Uiso 0.39(2) 1 calc PR A 2
H30B H 0.6604 0.3797 0.4905 0.193 Uiso 0.39(2) 1 calc PR A 2
H30C H 0.7136 0.4137 0.4750 0.193 Uiso 0.39(2) 1 calc PR A 2
C31A C 0.6744(13) 0.5542(16) 0.444(2) 0.082(14) Uiso 0.39(2) 1 d PD A 2
H31A H 0.6609 0.6058 0.4121 0.124 Uiso 0.39(2) 1 calc PR A 2
H31B H 0.7089 0.5617 0.4515 0.124 Uiso 0.39(2) 1 calc PR A 2
H31C H 0.6599 0.5459 0.5098 0.124 Uiso 0.39(2) 1 calc PR A 2
C32 C 0.6216(4) 0.4192(9) 0.3817(10) 0.090(5) Uani 1 1 d D A .
H32A H 0.6317 0.3585 0.3806 0.134 Uiso 1 1 calc R . .
H32B H 0.6018 0.4311 0.3229 0.134 Uiso 1 1 calc R . .
H32C H 0.6032 0.4304 0.4427 0.134 Uiso 1 1 calc R . .
C33 C 0.7181(4) 0.2949(7) 0.0799(8) 0.035(3) Uani 1 1 d . . .
H33A H 0.7478 0.2615 0.0882 0.042 Uiso 1 1 calc R . .
H33B H 0.6921 0.2604 0.1099 0.042 Uiso 1 1 calc R . .
C34 C 0.7082(4) 0.3043(7) -0.0314(7) 0.036(3) Uani 1 1 d . . .
C35 C 0.6640(4) 0.3242(6) -0.0688(8) 0.039(3) Uani 1 1 d . . .
H35A H 0.6383 0.3282 -0.0230 0.047 Uiso 1 1 calc R . .
C36 C 0.6545(3) 0.3390(6) -0.1705(8) 0.036(3) Uani 1 1 d . . .
C37 C 0.6943(4) 0.3391(6) -0.2325(9) 0.037(3) Uani 1 1 d . . .
H37A H 0.6895 0.3511 -0.3015 0.045 Uiso 1 1 calc R . .
C38 C 0.7403(3) 0.3229(6) -0.2006(7) 0.033(3) Uani 1 1 d . . .
C39 C 0.7471(4) 0.3003(7) -0.1004(8) 0.034(3) Uani 1 1 d . . .
C40 C 0.6033(3) 0.3543(7) -0.2087(7) 0.035(2) Uani 1 1 d D . .
C41 C 0.5802(4) 0.4310(8) -0.1565(10) 0.076(4) Uani 1 1 d D . .
H41A H 0.5800 0.4211 -0.0840 0.114 Uiso 1 1 calc R . .
H41B H 0.5475 0.4375 -0.1804 0.114 Uiso 1 1 calc R . .
H41C H 0.5983 0.4836 -0.1715 0.114 Uiso 1 1 calc R . .
C42 C 0.5737(4) 0.2756(7) -0.1903(10) 0.069(4) Uani 1 1 d D . .
H42A H 0.5739 0.2619 -0.1187 0.103 Uiso 1 1 calc R . .
H42B H 0.5868 0.2267 -0.2280 0.103 Uiso 1 1 calc R . .
H42C H 0.5410 0.2866 -0.2122 0.103 Uiso 1 1 calc R . .
C43 C 0.6025(4) 0.3752(8) -0.3206(9) 0.068(4) Uani 1 1 d D . .
H43A H 0.6160 0.3267 -0.3582 0.102 Uiso 1 1 calc R . .
H43B H 0.6213 0.4275 -0.3332 0.102 Uiso 1 1 calc R . .
H43C H 0.5696 0.3849 -0.3421 0.102 Uiso 1 1 calc R . .
C44 C 0.7795(3) 0.3417(7) -0.2752(8) 0.048(3) Uani 1 1 d . . .
H44A H 0.7830 0.4054 -0.2767 0.057 Uiso 1 1 calc R . .
H44B H 0.7668 0.3248 -0.3415 0.057 Uiso 1 1 calc R . .
C45 C 0.8306(3) 0.3045(7) -0.2697(6) 0.029(2) Uani 1 1 d . . .
C46 C 0.8436(3) 0.2361(6) -0.3343(7) 0.036(3) Uani 1 1 d . . .
H46A H 0.8195 0.2080 -0.3718 0.043 Uiso 1 1 calc R . .
C47 C 0.8895(4) 0.2087(7) -0.3450(7) 0.039(3) Uani 1 1 d . . .
C48 C 0.9245(3) 0.2498(6) -0.2878(7) 0.031(2) Uani 1 1 d . . .
H48A H 0.9567 0.2324 -0.2949 0.037 Uiso 1 1 calc R . .
C49 C 0.9131(3) 0.3168(6) -0.2194(7) 0.026(2) Uani 1 1 d . . .
C50 C 0.8652(3) 0.3404(6) -0.2072(8) 0.034(3) Uani 1 1 d . . .
C51 C 0.9030(4) 0.1386(7) -0.4225(8) 0.039(3) Uani 1 1 d . . .
C52 C 0.8692(6) 0.0656(10) -0.4275(12) 0.120(7) Uani 1 1 d . . .
H52A H 0.8672 0.0377 -0.3618 0.180 Uiso 1 1 calc R . .
H52B H 0.8803 0.0236 -0.4773 0.180 Uiso 1 1 calc R . .
H52C H 0.8378 0.0872 -0.4468 0.180 Uiso 1 1 calc R . .
C53 C 0.9057(6) 0.1798(9) -0.5265(9) 0.101(6) Uani 1 1 d . . .
H53A H 0.9143 0.1355 -0.5759 0.151 Uiso 1 1 calc R . .
H53B H 0.9299 0.2255 -0.5265 0.151 Uiso 1 1 calc R . .
H53C H 0.8747 0.2046 -0.5438 0.151 Uiso 1 1 calc R . .
C54 C 0.9526(5) 0.1015(10) -0.4085(14) 0.134(8) Uani 1 1 d . . .
H54A H 0.9548 0.0736 -0.3428 0.201 Uiso 1 1 calc R . .
H54B H 0.9761 0.1481 -0.4127 0.201 Uiso 1 1 calc R . .
H54C H 0.9589 0.0587 -0.4610 0.201 Uiso 1 1 calc R . .
C55 C 0.9525(3) 0.3674(6) -0.1703(7) 0.028(3) Uani 1 1 d . . .
H55A H 0.9469 0.4296 -0.1834 0.034 Uiso 1 1 calc R . .
H55B H 0.9828 0.3517 -0.2036 0.034 Uiso 1 1 calc R . .
C56 C 0.9555(4) 0.6878(7) 0.0220(10) 0.065(4) Uani 1 1 d . . .
H56A H 0.9729 0.6760 0.0840 0.097 Uiso 1 1 calc R . .
H56B H 0.9324 0.7341 0.0338 0.097 Uiso 1 1 calc R . .
H56C H 0.9778 0.7057 -0.0303 0.097 Uiso 1 1 calc R . .
C57 C 0.8904(4) 0.6080(8) -0.1361(8) 0.059(4) Uani 1 1 d . . .
H57A H 0.8739 0.5549 -0.1555 0.089 Uiso 1 1 calc R . .
H57B H 0.9126 0.6249 -0.1893 0.089 Uiso 1 1 calc R . .
H57C H 0.8672 0.6543 -0.1256 0.089 Uiso 1 1 calc R . .
C58 C 0.8201(10) 0.3160(17) 0.307(2) 0.221(13) Uiso 1 1 d D . .
H58A H 0.8111 0.3767 0.2973 0.331 Uiso 1 1 calc R . .
H58B H 0.8519 0.3131 0.3368 0.331 Uiso 1 1 calc R . .
H58C H 0.7972 0.2882 0.3520 0.331 Uiso 1 1 calc R . .
O59 O 0.8202(5) 0.2678(10) 0.2030(12) 0.156(5) Uiso 1 1 d D . .
C60 C 0.8315(12) 0.166(2) 0.191(3) 0.237(13) Uiso 1 1 d . . .
C61 C 0.7848(9) 0.1070(16) 0.231(2) 0.171(9) Uiso 1 1 d D . .
O62 O 0.7856(11) 0.1523(18) 0.331(3) 0.340(14) Uiso 1 1 d . . .
C63 C 0.7639(10) 0.0697(19) 0.358(3) 0.259(15) Uiso 1 1 d D . .
H63A H 0.7598 0.0667 0.4305 0.389 Uiso 1 1 calc R . .
H63B H 0.7846 0.0223 0.3357 0.389 Uiso 1 1 calc R . .
H63C H 0.7329 0.0646 0.3250 0.389 Uiso 1 1 calc R . .

loop_
_atom_site_aniso_label
_atom_site_aniso_U_11
_atom_site_aniso_U_22
_atom_site_aniso_U_33
_atom_site_aniso_U_23
_atom_site_aniso_U_13
_atom_site_aniso_U_12
Sb1 0.0280(3) 0.0470(3) 0.0288(3) 0.0003(5) 0.0012(5) 0.0007(3)
Si1 0.0406(15) 0.0392(16) 0.036(2) -0.0039(16) 0.0084(15) -0.0016(12)
C1 0.021(4) 0.034(6) 0.033(5) -0.014(8) 0.011(7) -0.007(4)
O1 0.035(4) 0.034(4) 0.041(5) -0.012(3) 0.010(3) -0.007(3)
C2 0.016(5) 0.042(7) 0.031(6) -0.008(6) -0.007(4) -0.012(5)
O2 0.035(4) 0.054(5) 0.022(4) -0.005(3) -0.002(3) -0.004(3)
C3 0.043(6) 0.025(5) 0.030(9) -0.004(6) 0.002(6) -0.001(4)
O3 0.027(3) 0.048(4) 0.031(5) -0.002(3) 0.012(3) -0.005(3)
C4 0.064(8) 0.046(8) 0.036(7) -0.003(6) 0.005(6) 0.025(6)
O4 0.033(4) 0.040(4) 0.031(4) 0.003(3) 0.003(3) 0.003(3)
C5 0.034(7) 0.055(9) 0.024(7) 0.004(6) -0.002(5) 0.020(5)
O5 0.052(5) 0.037(4) 0.031(4) -0.003(3) 0.012(3) -0.002(3)
C6 0.016(6) 0.051(7) 0.039(7) -0.015(6) -0.008(5) 0.005(5)
C7 0.187(18) 0.049(10) 0.045(9) -0.002(7) -0.012(10) 0.020(10)
C8 0.110(12) 0.053(9) 0.127(14) 0.042(10) -0.022(10) -0.016(9)
C9 0.47(5) 0.071(15) 0.57(7) -0.06(2) -0.48(5) 0.07(2)
C10 0.83(8) 0.054(13) 0.17(3) 0.070(15) 0.27(4) 0.11(3)
C11 0.035(6) 0.040(6) 0.023(6) -0.011(5) -0.004(4) 0.001(5)
C12 0.032(6) 0.033(6) 0.036(7) -0.005(5) 0.000(5) -0.002(5)
C13 0.038(7) 0.042(7) 0.033(7) -0.004(5) -0.008(5) -0.002(5)
C14 0.028(6) 0.040(7) 0.021(5) 0.001(5) 0.002(5) 0.004(5)
C15 0.023(6) 0.046(6) 0.038(6) -0.005(5) 0.012(5) -0.006(5)
C16 0.035(6) 0.034(6) 0.030(6) -0.005(5) 0.004(5) 0.008(5)
C17 0.040(7) 0.027(6) 0.025(6) -0.005(5) 0.000(5) -0.005(5)
C18 0.046(5) 0.052(6) 0.028(5) -0.003(8) 0.004(8) -0.003(5)
C19 0.069(8) 0.077(9) 0.039(8) 0.017(6) 0.002(6) 0.009(7)
C20 0.059(8) 0.065(8) 0.030(6) -0.004(5) -0.007(5) -0.002(6)
C21 0.057(9) 0.118(11) 0.037(8) 0.004(7) 0.008(5) -0.011(7)
C22 0.041(7) 0.047(7) 0.015(5) -0.004(5) -0.003(5) 0.015(5)
C23 0.028(6) 0.036(6) 0.023(6) -0.002(5) 0.000(5) -0.003(5)
C24 0.033(7) 0.065(8) 0.031(7) -0.013(6) -0.010(5) 0.024(6)
C25 0.022(6) 0.076(9) 0.031(6) 0.001(6) 0.002(5) -0.003(6)
C26 0.035(7) 0.063(8) 0.037(7) 0.001(7) 0.003(6) 0.006(7)
C27 0.030(6) 0.056(8) 0.034(7) 0.008(6) 0.001(5) 0.004(5)
C28 0.024(6) 0.046(7) 0.023(6) 0.007(5) 0.002(4) 0.012(5)
C29 0.041(7) 0.128(12) 0.029(6) 0.007(7) 0.016(6) -0.012(8)
C32 0.067(10) 0.150(14) 0.052(9) -0.015(9) 0.032(7) -0.028(10)
C33 0.018(6) 0.050(7) 0.039(7) -0.009(6) 0.002(5) -0.006(5)
C34 0.036(7) 0.038(6) 0.033(8) 0.007(5) 0.001(5) -0.009(5)
C35 0.028(6) 0.045(7) 0.045(7) -0.007(5) 0.008(6) -0.013(5)
C36 0.036(7) 0.042(7) 0.030(6) -0.004(5) 0.000(5) -0.002(5)
C37 0.035(7) 0.050(8) 0.027(6) 0.001(6) -0.006(5) 0.007(6)
C38 0.030(6) 0.043(7) 0.025(6) 0.000(5) 0.000(5) -0.003(5)
C39 0.021(6) 0.039(7) 0.041(7) -0.009(5) 0.001(5) -0.005(5)
C40 0.023(5) 0.043(6) 0.039(6) 0.000(6) -0.002(4) -0.008(5)
C41 0.052(8) 0.098(11) 0.078(11) -0.028(9) -0.025(7) 0.017(8)
C42 0.045(8) 0.077(10) 0.085(11) 0.011(8) -0.029(7) -0.020(7)
C43 0.037(7) 0.118(12) 0.050(8) -0.006(8) 0.000(6) 0.024(7)
C44 0.030(6) 0.079(8) 0.033(6) 0.004(6) 0.001(5) 0.024(6)
C45 0.026(6) 0.057(7) 0.002(4) -0.001(5) 0.001(4) 0.021(5)
C46 0.033(7) 0.041(6) 0.033(6) 0.005(5) -0.006(5) -0.011(5)
C47 0.032(7) 0.060(8) 0.024(6) -0.004(5) -0.002(5) -0.004(6)
C48 0.023(6) 0.039(6) 0.030(6) 0.001(5) 0.002(4) 0.007(5)
C49 0.034(6) 0.025(5) 0.020(5) 0.004(4) -0.005(5) 0.001(4)
C50 0.039(6) 0.027(6) 0.037(6) 0.005(5) 0.021(5) 0.000(5)
C51 0.049(7) 0.034(6) 0.033(6) -0.011(6) 0.003(5) -0.006(6)
C52 0.144(15) 0.109(13) 0.105(14) -0.063(11) 0.076(11) -0.061(12)
C53 0.197(17) 0.072(10) 0.033(10) -0.017(7) 0.032(9) -0.004(10)
C54 0.097(12) 0.123(14) 0.182(19) -0.122(13) -0.048(12) 0.059(10)
C55 0.022(6) 0.031(7) 0.032(6) -0.001(5) 0.003(5) -0.002(5)
C56 0.071(8) 0.053(7) 0.070(12) -0.009(7) 0.010(7) -0.016(6)
C57 0.065(8) 0.079(10) 0.034(7) 0.006(7) 0.011(6) 0.019(7)

loop_
_atom_type_symbol
_atom_type_description
_atom_type_scat_dispersion_real
_atom_type_scat_dispersion_imag
_atom_type_scat_source
C C 0.0033 0.0016 'International Tables Vol C Tables 4.2.6.8 and 6.1.1.4'
H H 0.0000 0.0000 'International Tables Vol C Tables 4.2.6.8 and 6.1.1.4'
O O 0.0106 0.0060 'International Tables Vol C Tables 4.2.6.8 and 6.1.1.4'
Sb Sb -0.5866 1.5461 'International Tables Vol C Tables 4.2.6.8 and 6.1.1.4'
Si Si 0.0817 0.0704 'International Tables Vol C Tables 4.2.6.8 and 6.1.1.4'

loop_
_geom_angle_atom_site_label_1
_geom_angle_atom_site_label_2
_geom_angle_atom_site_label_3
_geom_angle
_geom_angle_site_symmetry_1
_geom_angle_site_symmetry_3
_geom_angle_publ_flag
O3 Sb1 O4 92.6(2) . . ?
O3 Sb1 O5 94.8(2) . . ?
O4 Sb1 O5 89.9(3) . . ?
O2 Si1 O1 106.2(3) . . ?
O2 Si1 C56 114.8(5) . . ?
O1 Si1 C56 108.6(4) . . ?
O2 Si1 C57 107.3(5) . . ?
O1 Si1 C57 108.6(5) . . ?
C56 Si1 C57 111.1(6) . . ?
O1 C1 C2 122.3(12) . . ?
O1 C1 C6 119.4(9) . . ?
C2 C1 C6 118.2(9) . . ?
C1 O1 Si1 125.9(5) . . ?
C3 C2 C1 121.4(10) . . ?
C3 C2 C55 120.7(9) . . ?
C1 C2 C55 117.9(10) . . ?
C17 O2 Si1 133.0(6) . . ?
C2 C3 C4 121.8(9) . . ?
C2 C3 H3A 119.1 . . ?
C4 C3 H3A 119.1 . . ?
C28 O3 Sb1 128.8(5) . . ?
C5 C4 C3 115.7(10) . . ?
C5 C4 C7 121.9(11) . . ?
C3 C4 C7 121.7(10) . . ?
C39 O4 Sb1 120.9(6) . . ?
C4 C5 C6 124.6(10) . . ?
C4 C5 H5A 117.7 . . ?
C6 C5 H5A 117.7 . . ?
C50 O5 Sb1 112.6(5) . . ?
C5 C6 C1 118.1(9) . . ?
C5 C6 C11 121.3(10) . . ?
C1 C6 C11 120.5(9) . . ?
C10 C7 C4 110.6(13) . . ?
C10 C7 C8 108.1(15) . . ?
C4 C7 C8 114.4(12) . . ?
C10 C7 C9 108.4(18) . . ?
C4 C7 C9 108.7(13) . . ?
C8 C7 C9 106.5(12) . . ?
C7 C8 H8A 109.5 . . ?
C7 C8 H8B 109.5 . . ?
H8A C8 H8B 109.5 . . ?
C7 C8 H8C 109.5 . . ?
H8A C8 H8C 109.5 . . ?
H8B C8 H8C 109.5 . . ?
C7 C9 H9A 109.5 . . ?
C7 C9 H9B 109.5 . . ?
H9A C9 H9B 109.5 . . ?
C7 C9 H9C 109.5 . . ?
H9A C9 H9C 109.5 . . ?
H9B C9 H9C 109.5 . . ?
C7 C10 H10A 109.5 . . ?
C7 C10 H10B 109.5 . . ?
H10A C10 H10B 109.5 . . ?
C7 C10 H10C 109.5 . . ?
H10A C10 H10C 109.5 . . ?
H10B C10 H10C 109.5 . . ?
C12 C11 C6 111.9(7) . . ?
C12 C11 H11A 109.2 . . ?
C6 C11 H11A 109.2 . . ?
C12 C11 H11B 109.2 . . ?
C6 C11 H11B 109.2 . . ?
H11A C11 H11B 107.9 . . ?
C13 C12 C17 117.3(9) . . ?
C13 C12 C11 119.4(9) . . ?
C17 C12 C11 123.3(9) . . ?
C14 C13 C12 123.4(9) . . ?
C14 C13 H13A 118.3 . . ?
C12 C13 H13A 118.3 . . ?
C15 C14 C13 116.6(9) . . ?
C15 C14 C18 123.2(8) . . ?
C13 C14 C18 120.2(8) . . ?
C14 C15 C16 124.0(9) . . ?
C14 C15 H15A 118.0 . . ?
C16 C15 H15A 118.0 . . ?
C17 C16 C15 116.4(9) . . ?
C17 C16 C22 122.6(9) . . ?
C15 C16 C22 121.0(9) . . ?
C16 C17 C12 122.3(9) . . ?
C16 C17 O2 116.4(8) . . ?
C12 C17 O2 121.2(9) . . ?
C20 C18 C19 108.6(9) . . ?
C20 C18 C21 109.3(9) . . ?
C19 C18 C21 109.5(9) . . ?
C20 C18 C14 109.3(9) . . ?
C19 C18 C14 109.9(8) . . ?
C21 C18 C14 110.2(9) . . ?
C18 C19 H19A 109.5 . . ?
C18 C19 H19B 109.5 . . ?
H19A C19 H19B 109.5 . . ?
C18 C19 H19C 109.5 . . ?
H19A C19 H19C 109.5 . . ?
H19B C19 H19C 109.5 . . ?
C18 C20 H20A 109.5 . . ?
C18 C20 H20B 109.5 . . ?
H20A C20 H20B 109.5 . . ?
C18 C20 H20C 109.5 . . ?
H20A C20 H20C 109.5 . . ?
H20B C20 H20C 109.5 . . ?
C18 C21 H21A 109.5 . . ?
C18 C21 H21B 109.5 . . ?
H21A C21 H21B 109.5 . . ?
C18 C21 H21C 109.5 . . ?
H21A C21 H21C 109.5 . . ?
H21B C21 H21C 109.5 . . ?
C16 C22 C23 110.3(8) . . ?
C16 C22 H22A 109.6 . . ?
C23 C22 H22A 109.6 . . ?
C16 C22 H22B 109.6 . . ?
C23 C22 H22B 109.6 . . ?
H22A C22 H22B 108.1 . . ?
C28 C23 C24 118.3(9) . . ?
C28 C23 C22 123.6(8) . . ?
C24 C23 C22 117.9(9) . . ?
C23 C24 C25 122.7(10) . . ?
C23 C24 H24A 118.7 . . ?
C25 C24 H24A 118.7 . . ?
C24 C25 C26 117.0(10) . . ?
C24 C25 C29 120.0(10) . . ?
C26 C25 C29 123.0(10) . . ?
C27 C26 C25 122.2(11) . . ?
C27 C26 H26A 118.9 . . ?
C25 C26 H26A 118.9 . . ?
C26 C27 C28 118.3(11) . . ?
C26 C27 C33 117.8(10) . . ?
C28 C27 C33 123.8(9) . . ?
C23 C28 O3 118.0(8) . . ?
C23 C28 C27 121.5(9) . . ?
O3 C28 C27 120.4(9) . . ?
C31A C29 C30 56.5(13) . . ?
C31A C29 C32 127.7(17) . . ?
C30 C29 C32 112.6(10) . . ?
C31A C29 C25 117.6(16) . . ?
C30 C29 C25 114.3(13) . . ?
C32 C29 C25 113.0(10) . . ?
C31A C29 C30A 105.5(14) . . ?
C30 C29 C30A 49.4(14) . . ?
C32 C29 C30A 78.8(18) . . ?
C25 C29 C30A 98.4(18) . . ?
C31A C29 C31 48.3(13) . . ?
C30 C29 C31 103.5(10) . . ?
C32 C29 C31 102.2(9) . . ?
C25 C29 C31 110.2(12) . . ?
C30A C29 C31 147.9(18) . . ?
C29 C30 H30D 109.5 . . ?
C29 C30 H30E 109.5 . . ?
H30D C30 H30E 109.5 . . ?
C29 C30 H30F 109.5 . . ?
H30D C30 H30F 109.5 . . ?
H30E C30 H30F 109.5 . . ?
C29 C31 H31D 109.5 . . ?
C29 C31 H31E 109.5 . . ?
H31D C31 H31E 109.5 . . ?
C29 C31 H31F 109.5 . . ?
H31D C31 H31F 109.5 . . ?
H31E C31 H31F 109.5 . . ?
C29 C30A H30A 109.5 . . ?
C29 C30A H30B 109.5 . . ?
H30A C30A H30B 109.5 . . ?
C29 C30A H30C 109.5 . . ?
H30A C30A H30C 109.5 . . ?
H30B C30A H30C 109.5 . . ?
C29 C31A H31A 109.5 . . ?
C29 C31A H31B 109.5 . . ?
H31A C31A H31B 109.5 . . ?
C29 C31A H31C 109.5 . . ?
H31A C31A H31C 109.5 . . ?
H31B C31A H31C 109.5 . . ?
C29 C32 H32A 109.5 . . ?
C29 C32 H32B 109.5 . . ?
H32A C32 H32B 109.5 . . ?
C29 C32 H32C 109.5 . . ?
H32A C32 H32C 109.5 . . ?
H32B C32 H32C 109.5 . . ?
C34 C33 C27 116.2(10) . . ?
C34 C33 H33A 108.2 . . ?
C27 C33 H33A 108.2 . . ?
C34 C33 H33B 108.2 . . ?
C27 C33 H33B 108.2 . . ?
H33A C33 H33B 107.4 . . ?
C35 C34 C39 117.8(10) . . ?
C35 C34 C33 122.8(9) . . ?
C39 C34 C33 119.1(10) . . ?
C34 C35 C36 124.0(9) . . ?
C34 C35 H35A 118.0 . . ?
C36 C35 H35A 118.0 . . ?
C37 C36 C35 115.1(9) . . ?
C37 C36 C40 123.5(9) . . ?
C35 C36 C40 121.4(9) . . ?
C38 C37 C36 124.6(10) . . ?
C38 C37 H37A 117.7 . . ?
C36 C37 H37A 117.7 . . ?
C37 C38 C39 117.9(9) . . ?
C37 C38 C44 116.3(9) . . ?
C39 C38 C44 125.4(9) . . ?
C38 C39 O4 122.1(9) . . ?
C38 C39 C34 120.1(10) . . ?
O4 C39 C34 117.8(9) . . ?
C42 C40 C41 108.7(9) . . ?
C42 C40 C43 108.9(9) . . ?
C41 C40 C43 106.0(9) . . ?
C42 C40 C36 109.9(9) . . ?
C41 C40 C36 111.5(8) . . ?
C43 C40 C36 111.7(8) . . ?
C40 C41 H41A 109.5 . . ?
C40 C41 H41B 109.5 . . ?
H41A C41 H41B 109.5 . . ?
C40 C41 H41C 109.5 . . ?
H41A C41 H41C 109.5 . . ?
H41B C41 H41C 109.5 . . ?
C40 C42 H42A 109.5 . . ?
C40 C42 H42B 109.5 . . ?
H42A C42 H42B 109.5 . . ?
C40 C42 H42C 109.5 . . ?
H42A C42 H42C 109.5 . . ?
H42B C42 H42C 109.5 . . ?
C40 C43 H43A 109.5 . . ?
C40 C43 H43B 109.5 . . ?
H43A C43 H43B 109.5 . . ?
C40 C43 H43C 109.5 . . ?
H43A C43 H43C 109.5 . . ?
H43B C43 H43C 109.5 . . ?
C38 C44 C45 124.9(9) . . ?
C38 C44 H44A 106.1 . . ?
C45 C44 H44A 106.1 . . ?
C38 C44 H44B 106.1 . . ?
C45 C44 H44B 106.1 . . ?
H44A C44 H44B 106.3 . . ?
C50 C45 C46 118.8(8) . . ?
C50 C45 C44 121.8(9) . . ?
C46 C45 C44 119.3(9) . . ?
C47 C46 C45 122.8(9) . . ?
C47 C46 H46A 118.6 . . ?
C45 C46 H46A 118.6 . . ?
C46 C47 C48 117.8(9) . . ?
C46 C47 C51 121.3(9) . . ?
C48 C47 C51 120.8(9) . . ?
C47 C48 C49 121.6(8) . . ?
C47 C48 H48A 119.2 . . ?
C49 C48 H48A 119.2 . . ?
C50 C49 C48 118.8(8) . . ?
C50 C49 C55 121.3(8) . . ?
C48 C49 C55 119.5(8) . . ?
C45 C50 C49 119.7(9) . . ?
C45 C50 O5 119.3(8) . . ?
C49 C50 O5 120.9(9) . . ?
C52 C51 C54 107.9(12) . . ?
C52 C51 C53 107.9(12) . . ?
C54 C51 C53 102.9(12) . . ?
C52 C51 C47 114.1(9) . . ?
C54 C51 C47 114.1(9) . . ?
C53 C51 C47 109.2(9) . . ?
C51 C52 H52A 109.5 . . ?
C51 C52 H52B 109.5 . . ?
H52A C52 H52B 109.5 . . ?
C51 C52 H52C 109.5 . . ?
H52A C52 H52C 109.5 . . ?
H52B C52 H52C 109.5 . . ?
C51 C53 H53A 109.5 . . ?
C51 C53 H53B 109.5 . . ?
H53A C53 H53B 109.5 . . ?
C51 C53 H53C 109.5 . . ?
H53A C53 H53C 109.5 . . ?
H53B C53 H53C 109.5 . . ?
C51 C54 H54A 109.5 . . ?
C51 C54 H54B 109.5 . . ?
H54A C54 H54B 109.5 . . ?
C51 C54 H54C 109.5 . . ?
H54A C54 H54C 109.5 . . ?
H54B C54 H54C 109.5 . . ?
C49 C55 C2 116.9(8) . . ?
C49 C55 H55A 108.1 . . ?
C2 C55 H55A 108.1 . . ?
C49 C55 H55B 108.1 . . ?
C2 C55 H55B 108.1 . . ?
H55A C55 H55B 107.3 . . ?
Si1 C56 H56A 109.5 . . ?
Si1 C56 H56B 109.5 . . ?
H56A C56 H56B 109.5 . . ?
Si1 C56 H56C 109.5 . . ?
H56A C56 H56C 109.5 . . ?
H56B C56 H56C 109.5 . . ?
Si1 C57 H57A 109.5 . . ?
Si1 C57 H57B 109.5 . . ?
H57A C57 H57B 109.5 . . ?
Si1 C57 H57C 109.5 . . ?
H57A C57 H57C 109.5 . . ?
H57B C57 H57C 109.5 . . ?
O59 C58 H58A 109.5 . . ?
O59 C58 H58B 109.5 . . ?
H58A C58 H58B 109.5 . . ?
O59 C58 H58C 109.5 . . ?
H58A C58 H58C 109.5 . . ?
H58B C58 H58C 109.5 . . ?
C58 O59 C60 123(2) . . ?
O59 C60 C61 110(2) . . ?
O62 C61 C60 91(2) . . ?
O62 C61 C63 49.7(14) . . ?
C60 C61 C63 134(2) . . ?
C63 O62 C61 79(2) . . ?
O62 C63 C61 51.7(17) . . ?
O62 C63 H63A 109.5 . . ?
C61 C63 H63A 160.5 . . ?
O62 C63 H63B 109.5 . . ?
C61 C63 H63B 76.9 . . ?
H63A C63 H63B 109.5 . . ?
O62 C63 H63C 109.5 . . ?
C61 C63 H63C 84.5 . . ?
H63A C63 H63C 109.5 . . ?
H63B C63 H63C 109.5 . . ?

loop_
_geom_bond_atom_site_label_1
_geom_bond_atom_site_label_2
_geom_bond_distance
_geom_bond_site_symmetry_2
_geom_bond_publ_flag
Sb1 O3 1.959(6) . ?
Sb1 O4 1.969(6) . ?
Sb1 O5 2.013(6) . ?
Si1 O2 1.644(7) . ?
Si1 O1 1.645(7) . ?
Si1 C56 1.826(10) . ?
Si1 C57 1.840(11) . ?
C1 O1 1.370(11) . ?
C1 C2 1.381(13) . ?
C1 C6 1.441(16) . ?
C2 C3 1.362(12) . ?
C2 C55 1.520(13) . ?
O2 C17 1.407(11) . ?
C3 C4 1.430(16) . ?
C3 H3A 0.9400 . ?
O3 C28 1.406(10) . ?
C4 C5 1.369(14) . ?
C4 C7 1.470(16) . ?
O4 C39 1.383(11) . ?
C5 C6 1.376(14) . ?
C5 H5A 0.9400 . ?
O5 C50 1.401(11) . ?
C6 C11 1.532(13) . ?
C7 C10 1.445(17) . ?
C7 C8 1.481(15) . ?
C7 C9 1.497(19) . ?
C8 H8A 0.9700 . ?
C8 H8B 0.9700 . ?
C8 H8C 0.9700 . ?
C9 H9A 0.9700 . ?
C9 H9B 0.9700 . ?
C9 H9C 0.9700 . ?
C10 H10A 0.9700 . ?
C10 H10B 0.9700 . ?
C10 H10C 0.9700 . ?
C11 C12 1.521(12) . ?
C11 H11A 0.9800 . ?
C11 H11B 0.9800 . ?
C12 C13 1.386(13) . ?
C12 C17 1.394(13) . ?
C13 C14 1.382(13) . ?
C13 H13A 0.9400 . ?
C14 C15 1.368(13) . ?
C14 C18 1.561(17) . ?
C15 C16 1.402(13) . ?
C15 H15A 0.9400 . ?
C16 C17 1.390(12) . ?
C16 C22 1.506(12) . ?
C18 C20 1.496(13) . ?
C18 C19 1.532(14) . ?
C18 C21 1.532(13) . ?
C19 H19A 0.9700 . ?
C19 H19B 0.9700 . ?
C19 H19C 0.9700 . ?
C20 H20A 0.9700 . ?
C20 H20B 0.9700 . ?
C20 H20C 0.9700 . ?
C21 H21A 0.9700 . ?
C21 H21B 0.9700 . ?
C21 H21C 0.9700 . ?
C22 C23 1.515(13) . ?
C22 H22A 0.9800 . ?
C22 H22B 0.9800 . ?
C23 C28 1.382(13) . ?
C23 C24 1.392(13) . ?
C24 C25 1.397(13) . ?
C24 H24A 0.9400 . ?
C25 C26 1.407(15) . ?
C25 C29 1.545(14) . ?
C26 C27 1.383(15) . ?
C26 H26A 0.9400 . ?
C27 C28 1.408(13) . ?
C27 C33 1.511(14) . ?
C29 C31A 1.478(16) . ?
C29 C30 1.479(15) . ?
C29 C32 1.493(12) . ?
C29 C30A 1.556(17) . ?
C29 C31 1.568(15) . ?
C30 H30D 0.9700 . ?
C30 H30E 0.9700 . ?
C30 H30F 0.9700 . ?
C31 H31D 0.9700 . ?
C31 H31E 0.9700 . ?
C31 H31F 0.9700 . ?
C30A H30A 0.9700 . ?
C30A H30B 0.9700 . ?
C30A H30C 0.9700 . ?
C31A H31A 0.9700 . ?
C31A H31B 0.9700 . ?
C31A H31C 0.9700 . ?
C32 H32A 0.9700 . ?
C32 H32B 0.9700 . ?
C32 H32C 0.9700 . ?
C33 C34 1.504(15) . ?
C33 H33A 0.9800 . ?
C33 H33B 0.9800 . ?
C34 C35 1.362(13) . ?
C34 C39 1.417(13) . ?
C35 C36 1.389(13) . ?
C35 H35A 0.9400 . ?
C36 C37 1.377(14) . ?
C36 C40 1.529(12) . ?
C37 C38 1.373(13) . ?
C37 H37A 0.9400 . ?
C38 C39 1.381(14) . ?
C38 C44 1.498(13) . ?
C40 C42 1.481(12) . ?
C40 C41 1.505(13) . ?
C40 C43 1.514(13) . ?
C41 H41A 0.9700 . ?
C41 H41B 0.9700 . ?
C41 H41C 0.9700 . ?
C42 H42A 0.9700 . ?
C42 H42B 0.9700 . ?
C42 H42C 0.9700 . ?
C43 H43A 0.9700 . ?
C43 H43B 0.9700 . ?
C43 H43C 0.9700 . ?
C44 C45 1.534(12) . ?
C44 H44A 0.9800 . ?
C44 H44B 0.9800 . ?
C45 C50 1.385(13) . ?
C45 C46 1.398(13) . ?
C46 C47 1.353(12) . ?
C46 H46A 0.9400 . ?
C47 C48 1.384(12) . ?
C47 C51 1.531(14) . ?
C48 C49 1.403(12) . ?
C48 H48A 0.9400 . ?
C49 C50 1.389(12) . ?
C49 C55 1.493(12) . ?
C51 C52 1.463(15) . ?
C51 C54 1.504(16) . ?
C51 C53 1.514(15) . ?
C52 H52A 0.9700 . ?
C52 H52B 0.9700 . ?
C52 H52C 0.9700 . ?
C53 H53A 0.9700 . ?
C53 H53B 0.9700 . ?
C53 H53C 0.9700 . ?
C54 H54A 0.9700 . ?
C54 H54B 0.9700 . ?
C54 H54C 0.9700 . ?
C55 H55A 0.9800 . ?
C55 H55B 0.9800 . ?
C56 H56A 0.9700 . ?
C56 H56B 0.9700 . ?
C56 H56C 0.9700 . ?
C57 H57A 0.9700 . ?
C57 H57B 0.9700 . ?
C57 H57C 0.9700 . ?
C58 O59 1.56(3) . ?
C58 H58A 0.9700 . ?
C58 H58B 0.9700 . ?
C58 H58C 0.9700 . ?
O59 C60 1.59(3) . ?
C60 C61 1.68(3) . ?
C61 O62 1.49(3) . ?
C61 C63 1.86(4) . ?
O62 C63 1.45(3) . ?
C63 H63A 0.9700 . ?
C63 H63B 0.9700 . ?
C63 H63C 0.9700 . ?

loop_
_geom_torsion_atom_site_label_1
_geom_torsion_atom_site_label_2
_geom_torsion_atom_site_label_3
_geom_torsion_atom_site_label_4
_geom_torsion
_geom_torsion_site_symmetry_1
_geom_torsion_site_symmetry_2
_geom_torsion_site_symmetry_3
_geom_torsion_site_symmetry_4
_geom_torsion_publ_flag
C2 C1 O1 Si1 117.0(8) . . . . ?
C6 C1 O1 Si1 -65.0(9) . . . . ?
O2 Si1 O1 C1 3.6(9) . . . . ?
C56 Si1 O1 C1 127.5(9) . . . . ?
C57 Si1 O1 C1 -111.5(9) . . . . ?
O1 C1 C2 C3 174.2(8) . . . . ?
C6 C1 C2 C3 -3.9(11) . . . . ?
O1 C1 C2 C55 -3.1(11) . . . . ?
C6 C1 C2 C55 178.9(7) . . . . ?
O1 Si1 O2 C17 88.2(8) . . . . ?
C56 Si1 O2 C17 -31.8(10) . . . . ?
C57 Si1 O2 C17 -155.8(9) . . . . ?
C1 C2 C3 C4 2.0(13) . . . . ?
C55 C2 C3 C4 179.1(9) . . . . ?
O4 Sb1 O3 C28 89.9(7) . . . . ?
O5 Sb1 O3 C28 180.0(7) . . . . ?
C2 C3 C4 C5 0.3(15) . . . . ?
C2 C3 C4 C7 -170.0(11) . . . . ?
O3 Sb1 O4 C39 20.9(7) . . . . ?
O5 Sb1 O4 C39 -74.0(7) . . . . ?
C3 C4 C5 C6 -0.5(16) . . . . ?
C7 C4 C5 C6 169.7(12) . . . . ?
O3 Sb1 O5 C50 -145.1(6) . . . . ?
O4 Sb1 O5 C50 -52.5(6) . . . . ?
C4 C5 C6 C1 -1.4(15) . . . . ?
C4 C5 C6 C11 -178.0(10) . . . . ?
O1 C1 C6 C5 -174.6(8) . . . . ?
C2 C1 C6 C5 3.5(12) . . . . ?
O1 C1 C6 C11 2.0(11) . . . . ?
C2 C1 C6 C11 -179.9(8) . . . . ?
C5 C4 C7 C10 42(2) . . . . ?
C3 C4 C7 C10 -148.8(18) . . . . ?
C5 C4 C7 C8 163.8(12) . . . . ?
C3 C4 C7 C8 -27(2) . . . . ?
C5 C4 C7 C9 -77.3(17) . . . . ?
C3 C4 C7 C9 92.3(18) . . . . ?
C5 C6 C11 C12 -85.8(11) . . . . ?
C1 C6 C11 C12 97.7(10) . . . . ?
C6 C11 C12 C13 119.6(10) . . . . ?
C6 C11 C12 C17 -61.8(12) . . . . ?
C17 C12 C13 C14 3.2(15) . . . . ?
C11 C12 C13 C14 -178.1(9) . . . . ?
C12 C13 C14 C15 -3.2(15) . . . . ?
C12 C13 C14 C18 179.6(9) . . . . ?
C13 C14 C15 C16 2.6(15) . . . . ?
C18 C14 C15 C16 179.8(9) . . . . ?
C14 C15 C16 C17 -2.1(15) . . . . ?
C14 C15 C16 C22 175.2(9) . . . . ?
C15 C16 C17 C12 2.1(14) . . . . ?
C22 C16 C17 C12 -175.2(9) . . . . ?
C15 C16 C17 O2 178.3(8) . . . . ?
C22 C16 C17 O2 1.0(14) . . . . ?
C13 C12 C17 C16 -2.7(14) . . . . ?
C11 C12 C17 C16 178.7(9) . . . . ?
C13 C12 C17 O2 -178.7(8) . . . . ?
C11 C12 C17 O2 2.7(14) . . . . ?
Si1 O2 C17 C16 135.1(8) . . . . ?
Si1 O2 C17 C12 -48.7(13) . . . . ?
C15 C14 C18 C20 -103.1(11) . . . . ?
C13 C14 C18 C20 73.9(11) . . . . ?
C15 C14 C18 C19 137.8(10) . . . . ?
C13 C14 C18 C19 -45.2(12) . . . . ?
C15 C14 C18 C21 17.0(13) . . . . ?
C13 C14 C18 C21 -165.9(9) . . . . ?
C17 C16 C22 C23 113.9(10) . . . . ?
C15 C16 C22 C23 -63.3(12) . . . . ?
C16 C22 C23 C28 -88.5(11) . . . . ?
C16 C22 C23 C24 86.7(10) . . . . ?
C28 C23 C24 C25 1.1(14) . . . . ?
C22 C23 C24 C25 -174.4(9) . . . . ?
C23 C24 C25 C26 -0.8(15) . . . . ?
C23 C24 C25 C29 176.0(9) . . . . ?
C24 C25 C26 C27 -0.2(16) . . . . ?
C29 C25 C26 C27 -177.0(10) . . . . ?
C25 C26 C27 C28 0.9(16) . . . . ?
C25 C26 C27 C33 179.3(9) . . . . ?
C24 C23 C28 O3 176.3(8) . . . . ?
C22 C23 C28 O3 -8.5(13) . . . . ?
C24 C23 C28 C27 -0.4(14) . . . . ?
C22 C23 C28 C27 174.9(9) . . . . ?
Sb1 O3 C28 C23 117.2(8) . . . . ?
Sb1 O3 C28 C27 -66.1(11) . . . . ?
C26 C27 C28 C23 -0.6(15) . . . . ?
C33 C27 C28 C23 -178.8(9) . . . . ?
C26 C27 C28 O3 -177.2(9) . . . . ?
C33 C27 C28 O3 4.6(14) . . . . ?
C24 C25 C29 C31A -4(2) . . . . ?
C26 C25 C29 C31A 172.7(17) . . . . ?
C24 C25 C29 C30 -67.3(15) . . . . ?
C26 C25 C29 C30 109.3(14) . . . . ?
C24 C25 C29 C32 162.3(10) . . . . ?
C26 C25 C29 C32 -21.1(15) . . . . ?
C24 C25 C29 C30A -116.4(19) . . . . ?
C26 C25 C29 C30A 60.3(19) . . . . ?
C24 C25 C29 C31 48.7(13) . . . . ?
C26 C25 C29 C31 -134.7(12) . . . . ?
C26 C27 C33 C34 125.1(11) . . . . ?
C28 C27 C33 C34 -56.7(14) . . . . ?
C27 C33 C34 C35 -77.6(14) . . . . ?
C27 C33 C34 C39 96.5(12) . . . . ?
C39 C34 C35 C36 1.4(16) . . . . ?
C33 C34 C35 C36 175.5(10) . . . . ?
C34 C35 C36 C37 -5.0(15) . . . . ?
C34 C35 C36 C40 175.4(10) . . . . ?
C35 C36 C37 C38 2.4(15) . . . . ?
C40 C36 C37 C38 -177.9(10) . . . . ?
C36 C37 C38 C39 3.6(16) . . . . ?
C36 C37 C38 C44 -169.4(10) . . . . ?
C37 C38 C39 O4 171.6(9) . . . . ?
C44 C38 C39 O4 -16.1(16) . . . . ?
C37 C38 C39 C34 -7.4(15) . . . . ?
C44 C38 C39 C34 165.0(10) . . . . ?
Sb1 O4 C39 C38 95.2(10) . . . . ?
Sb1 O4 C39 C34 -85.8(10) . . . . ?
C35 C34 C39 C38 5.1(15) . . . . ?
C33 C34 C39 C38 -169.3(10) . . . . ?
C35 C34 C39 O4 -174.0(9) . . . . ?
C33 C34 C39 O4 11.6(15) . . . . ?
C37 C36 C40 C42 117.2(11) . . . . ?
C35 C36 C40 C42 -63.1(12) . . . . ?
C37 C36 C40 C41 -122.2(11) . . . . ?
C35 C36 C40 C41 57.5(13) . . . . ?
C37 C36 C40 C43 -3.7(14) . . . . ?
C35 C36 C40 C43 175.9(10) . . . . ?
C37 C38 C44 C45 -160.8(10) . . . . ?
C39 C38 C44 C45 26.7(17) . . . . ?
C38 C44 C45 C50 -80.8(14) . . . . ?
C38 C44 C45 C46 103.5(12) . . . . ?
C50 C45 C46 C47 -6.1(15) . . . . ?
C44 C45 C46 C47 169.7(9) . . . . ?
C45 C46 C47 C48 1.1(15) . . . . ?
C45 C46 C47 C51 -175.1(9) . . . . ?
C46 C47 C48 C49 1.0(15) . . . . ?
C51 C47 C48 C49 177.3(9) . . . . ?
C47 C48 C49 C50 1.8(14) . . . . ?
C47 C48 C49 C55 -171.4(9) . . . . ?
C46 C45 C50 C49 8.8(14) . . . . ?
C44 C45 C50 C49 -166.9(9) . . . . ?
C46 C45 C50 O5 -175.4(8) . . . . ?
C44 C45 C50 O5 8.9(14) . . . . ?
C48 C49 C50 C45 -6.8(13) . . . . ?
C55 C49 C50 C45 166.3(9) . . . . ?
C48 C49 C50 O5 177.5(8) . . . . ?
C55 C49 C50 O5 -9.3(13) . . . . ?
Sb1 O5 C50 C45 93.2(9) . . . . ?
Sb1 O5 C50 C49 -91.1(9) . . . . ?
C46 C47 C51 C52 -42.1(16) . . . . ?
C48 C47 C51 C52 141.8(12) . . . . ?
C46 C47 C51 C54 -166.8(12) . . . . ?
C48 C47 C51 C54 17.1(16) . . . . ?
C46 C47 C51 C53 78.7(13) . . . . ?
C48 C47 C51 C53 -97.4(13) . . . . ?
C50 C49 C55 C2 74.4(12) . . . . ?
C48 C49 C55 C2 -112.5(10) . . . . ?
C3 C2 C55 C49 51.2(12) . . . . ?
C1 C2 C55 C49 -131.5(9) . . . . ?
C58 O59 C60 C61 74(3) . . . . ?
O59 C60 C61 O62 -54(3) . . . . ?
O59 C60 C61 C63 -82(3) . . . . ?
C60 C61 O62 C63 -154(2) . . . . ?
C60 C61 C63 O62 38(3) . . . . ?
